data_7209033
loop_
_publ_author_name
'Argyle, Victoria J.'
'Woods, Laura M.'
'Roxburgh, Marina'
'Hanton, Lyall R.'

_publ_section_title
;
 Triflate anion and ligand influences in silver(i) coordination polymers
 of four isomeric dipyridyl ketone oximes
;
_journal_issue 1
_journal_name_full CrystEngComm
_journal_page_first 120
_journal_paper_doi 10.1039/c2ce26449h
_journal_volume 15
_journal_year 2013
_chemical_formula_sum 'C12 H11 Ag F3 N3 O5 S'
_chemical_formula_weight 474.17
_chemical_name_systematic
;
?
;
_space_group_IT_number 14
_symmetry_cell_setting monoclinic
_symmetry_space_group_name_Hall '-P 2yn'
_symmetry_space_group_name_H-M 'P 1 21/n 1'
_atom_sites_solution_hydrogens geom
_atom_sites_solution_primary direct
_atom_sites_solution_secondary difmap
_audit_creation_method SHELXL-97
_cell_angle_alpha 90.000
_cell_angle_beta 90.9902(14)
_cell_angle_gamma 90.000
_cell_formula_units_Z 4
_cell_length_a 12.0134(6)
_cell_length_b 9.9549(5)
_cell_length_c 13.2918(7)
_cell_measurement_reflns_used 5020
_cell_measurement_temperature 90(2)
_cell_measurement_theta_max 32.49
_cell_measurement_theta_min 2.27
_cell_volume 1589.36(14)
_computing_cell_refinement 'Bruker SMART'
_computing_data_collection 'Bruker SMART'
_computing_data_reduction 'Bruker SAINT'
_computing_molecular_graphics 'Bruker SHELXTL'
_computing_publication_material 'Bruker SHELXTL'
_computing_structure_refinement 'SHELXL-97 (Sheldrick, 1997)'
_computing_structure_solution 'SIR97 (Altomare et al., 1999)'
_diffrn_ambient_temperature 90(2)
_diffrn_measured_fraction_theta_full 0.825
_diffrn_measured_fraction_theta_max 0.825
_diffrn_measurement_device_type 'Bruker APEXII CCD area detector'
_diffrn_measurement_method 'phi and omega scans'
_diffrn_radiation_monochromator graphite
_diffrn_radiation_source 'fine-focus sealed tube'
_diffrn_radiation_type MoK\a
_diffrn_radiation_wavelength 0.71069
_diffrn_reflns_av_R_equivalents 0.0250
_diffrn_reflns_av_sigmaI/netI 0.0375
_diffrn_reflns_limit_h_max 14
_diffrn_reflns_limit_h_min -14
_diffrn_reflns_limit_k_max 11
_diffrn_reflns_limit_k_min -8
_diffrn_reflns_limit_l_max 16
_diffrn_reflns_limit_l_min -16
_diffrn_reflns_number 5492
_diffrn_reflns_theta_full 26.00
_diffrn_reflns_theta_max 26.00
_diffrn_reflns_theta_min 2.56
_diffrn_standards_number 0
_exptl_absorpt_coefficient_mu 1.463
_exptl_absorpt_correction_T_max 0.9853
_exptl_absorpt_correction_T_min 0.6423
_exptl_absorpt_correction_type multi-scan
_exptl_absorpt_process_details 'SADABS (Bruker, 2004)'
_exptl_crystal_colour colourless
_exptl_crystal_density_diffrn 1.982
_exptl_crystal_density_method 'not measured'
_exptl_crystal_description Plate
_exptl_crystal_F_000 936
_exptl_crystal_size_max 0.30
_exptl_crystal_size_mid 0.10
_exptl_crystal_size_min 0.01
_refine_diff_density_max 1.301
_refine_diff_density_min -1.372
_refine_diff_density_rms 0.126
_refine_ls_extinction_method none
_refine_ls_goodness_of_fit_ref 1.208
_refine_ls_hydrogen_treatment mixed
_refine_ls_matrix_type full
_refine_ls_number_parameters 235
_refine_ls_number_reflns 2578
_refine_ls_number_restraints 0
_refine_ls_restrained_S_all 1.208
_refine_ls_R_factor_all 0.0512
_refine_ls_R_factor_gt 0.0485
_refine_ls_shift/su_max 0.000
_refine_ls_shift/su_mean 0.000
_refine_ls_structure_factor_coef Fsqd
_refine_ls_weighting_details 'calc w=1/[\s^2^(Fo^2^)+(0.0000P)^2^+13.3768P] where P=(Fo^2^+2Fc^2^)/3'
_refine_ls_weighting_scheme calc
_refine_ls_wR_factor_gt 0.0991
_refine_ls_wR_factor_ref 0.1009
_reflns_number_gt 2475
_reflns_number_total 2578
_reflns_threshold_expression >2sigma(I)
_cod_data_source_file c2ce26449h.txt
_cod_data_source_block va16_complex3
_cod_depositor_comments
;
The following automatic conversions were performed:

'_symmetry_cell_setting' value 'Monoclinic' changed to 'monoclinic'
according to /home/saulius/struct/CIF-dictionaries/cif_core.dic
dictionary named 'cif_core.dic' version 2.4.2 from 2011-04-26.

Automatic conversion script
Id: cif_fix_values 1891 2012-01-12 08:04:46Z andrius 
;
_cod_original_sg_symbol_H-M P2(1)/n
_cod_database_code 7209033

loop_
_symmetry_equiv_pos_as_xyz
'x, y, z'
'-x+1/2, y+1/2, -z+1/2'
'-x, -y, -z'
'x-1/2, -y-1/2, z-1/2'

loop_
_atom_site_label
_atom_site_type_symbol
_atom_site_fract_x
_atom_site_fract_y
_atom_site_fract_z
_atom_site_U_iso_or_equiv
_atom_site_adp_type
_atom_site_occupancy
_atom_site_symmetry_multiplicity
_atom_site_calc_flag
_atom_site_refinement_flags
C1 C 0.4684(5) 0.0919(7) 0.2035(4) 0.0205(14) Uani 1 1 d .
H1 H 0.5034 0.0101 0.2159 0.025 Uiso 1 1 calc R
C2 C 0.4042(5) 0.1462(7) 0.2788(4) 0.0185(14) Uani 1 1 d .
H2 H 0.3963 0.1015 0.3397 0.022 Uiso 1 1 calc R
C3 C 0.3518(4) 0.2687(7) 0.2619(4) 0.0143(13) Uani 1 1 d .
C4 C 0.3638(5) 0.3290(7) 0.1691(4) 0.0189(14) Uani 1 1 d .
H4 H 0.3284 0.4100 0.1547 0.023 Uiso 1 1 calc R
C5 C 0.4300(5) 0.2666(7) 0.0971(5) 0.0200(15) Uani 1 1 d .
H5 H 0.4376 0.3077 0.0348 0.024 Uiso 1 1 calc R
C6 C 0.2866(5) 0.3356(7) 0.3424(4) 0.0155(13) Uani 1 1 d .
C7 C 0.3321(4) 0.4586(7) 0.3908(4) 0.0141(13) Uani 1 1 d .
C8 C 0.4362(5) 0.5087(7) 0.3649(4) 0.0174(14) Uani 1 1 d .
H8 H 0.4792 0.4641 0.3179 0.021 Uiso 1 1 calc R
C9 C 0.4743(5) 0.6244(7) 0.4094(4) 0.0192(14) Uani 1 1 d .
H9 H 0.5428 0.6603 0.3921 0.023 Uiso 1 1 calc R
C10 C 0.4097(5) 0.6870(7) 0.4802(5) 0.0234(15) Uani 1 1 d .
H10 H 0.4337 0.7661 0.5108 0.028 Uiso 1 1 calc R
C11 C 0.3084(5) 0.6302(7) 0.5051(4) 0.0175(14) Uani 1 1 d .
H11 H 0.2660 0.6719 0.5539 0.021 Uiso 1 1 calc R
C12 C 0.3117(5) 0.0320(7) 0.6020(5) 0.0205(15) Uani 1 1 d .
N1 N 0.4829(4) 0.1496(6) 0.1144(3) 0.0158(12) Uani 1 1 d .
N2 N 0.2691(4) 0.5184(6) 0.4621(3) 0.0155(11) Uani 1 1 d .
N3 N 0.1911(4) 0.2928(5) 0.3694(4) 0.0139(11) Uani 1 1 d .
O1 O 0.1573(3) 0.1780(5) 0.3171(3) 0.0220(10) Uani 1 1 d .
H1A H 0.089(6) 0.161(7) 0.346(5) 0.026 Uiso 1 1 d .
O2 O 0.0527(3) -0.1439(5) 0.6413(3) 0.0212(11) Uani 1 1 d .
H2A H 0.083(6) -0.056(8) 0.658(5) 0.025 Uiso 1 1 d .
H2B H 0.090(6) -0.196(8) 0.670(5) 0.025 Uiso 1 1 d .
O11 O 0.2606(3) 0.2778(5) 0.6374(3) 0.0226(10) Uani 1 1 d .
O12 O 0.1438(3) 0.1005(5) 0.7080(3) 0.0236(11) Uani 1 1 d .
O13 O 0.3306(3) 0.1411(4) 0.7769(3) 0.0180(10) Uani 1 1 d .
F11 F 0.4166(3) 0.0617(4) 0.5784(3) 0.0306(10) Uani 1 1 d .
F12 F 0.2518(3) 0.0266(5) 0.5170(3) 0.0348(11) Uani 1 1 d .
F13 F 0.3137(3) -0.0930(4) 0.6401(3) 0.0279(9) Uani 1 1 d .
S1 S 0.25453(11) 0.15158(17) 0.69079(11) 0.0159(3) Uani 1 1 d .
Ag1 Ag 0.61649(4) 0.08797(5) 0.01627(3) 0.01968(16) Uani 1 1 d .

loop_
_atom_site_aniso_label
_atom_site_aniso_U_11
_atom_site_aniso_U_22
_atom_site_aniso_U_33
_atom_site_aniso_U_23
_atom_site_aniso_U_13
_atom_site_aniso_U_12
C1 0.013(3) 0.028(4) 0.021(3) -0.003(3) 0.001(2) 0.002(3)
C2 0.017(3) 0.025(4) 0.014(3) -0.001(3) -0.001(2) 0.002(2)
C3 0.006(2) 0.019(4) 0.018(3) -0.001(3) 0.000(2) 0.001(2)
C4 0.012(3) 0.029(4) 0.015(3) 0.003(3) 0.000(2) 0.002(2)
C5 0.014(3) 0.030(5) 0.016(3) 0.005(3) 0.002(2) -0.001(3)
C6 0.015(3) 0.017(4) 0.015(3) 0.005(3) 0.003(2) 0.001(2)
C7 0.010(3) 0.021(4) 0.011(3) -0.001(3) -0.002(2) -0.001(2)
C8 0.013(3) 0.025(4) 0.014(3) 0.000(3) 0.002(2) 0.004(2)
C9 0.017(3) 0.023(4) 0.018(3) -0.002(3) 0.003(2) -0.004(2)
C10 0.024(3) 0.024(5) 0.022(3) -0.003(3) -0.005(3) -0.003(3)
C11 0.016(3) 0.021(4) 0.016(3) -0.002(3) -0.001(2) 0.000(2)
C12 0.016(3) 0.025(5) 0.021(3) 0.001(3) 0.000(2) -0.004(3)
N1 0.010(2) 0.023(4) 0.014(2) -0.006(2) 0.0014(18) -0.002(2)
N2 0.011(2) 0.026(4) 0.010(2) 0.002(2) 0.0024(17) -0.001(2)
N3 0.015(2) 0.011(3) 0.016(2) -0.002(2) 0.0019(18) -0.0030(19)
O1 0.013(2) 0.025(3) 0.028(2) -0.009(2) 0.0021(17) -0.0031(18)
O2 0.014(2) 0.023(3) 0.027(2) 0.001(2) 0.0004(17) -0.0013(18)
O11 0.018(2) 0.020(3) 0.029(2) 0.009(2) -0.0016(18) -0.0027(18)
O12 0.013(2) 0.025(3) 0.032(2) -0.004(2) 0.0062(17) -0.0014(18)
O13 0.024(2) 0.011(3) 0.019(2) -0.0025(19) -0.0043(17) 0.0044(17)
F11 0.0230(19) 0.032(3) 0.038(2) -0.004(2) 0.0192(16) -0.0026(17)
F12 0.039(2) 0.047(3) 0.0181(18) -0.0087(19) -0.0040(16) 0.001(2)
F13 0.0245(19) 0.023(3) 0.036(2) -0.006(2) 0.0036(16) -0.0010(16)
S1 0.0100(6) 0.0194(10) 0.0183(7) -0.0004(7) 0.0008(5) 0.0006(5)
Ag1 0.0122(2) 0.0274(3) 0.0197(2) -0.0070(2) 0.00664(15) -0.00136(19)

loop_
_atom_type_symbol
_atom_type_description
_atom_type_scat_dispersion_real
_atom_type_scat_dispersion_imag
_atom_type_scat_source
C C 0.0033 0.0016 'International Tables Vol C Tables 4.2.6.8 and 6.1.1.4'
H H 0.0000 0.0000 'International Tables Vol C Tables 4.2.6.8 and 6.1.1.4'
N N 0.0061 0.0033 'International Tables Vol C Tables 4.2.6.8 and 6.1.1.4'
O O 0.0106 0.0060 'International Tables Vol C Tables 4.2.6.8 and 6.1.1.4'
F F 0.0171 0.0103 'International Tables Vol C Tables 4.2.6.8 and 6.1.1.4'
S S 0.1246 0.1234 'International Tables Vol C Tables 4.2.6.8 and 6.1.1.4'
Ag Ag -0.8971 1.1015 'International Tables Vol C Tables 4.2.6.8 and 6.1.1.4'

loop_
_geom_angle_atom_site_label_1
_geom_angle_atom_site_label_2
_geom_angle_atom_site_label_3
_geom_angle
_geom_angle_site_symmetry_1
_geom_angle_site_symmetry_3
N1 C1 C2 123.9(6) . .
C1 C2 C3 118.8(6) . .
C4 C3 C2 118.2(6) . .
C4 C3 C6 120.6(6) . .
C2 C3 C6 121.2(5) . .
C3 C4 C5 119.1(6) . .
N1 C5 C4 122.7(6) . .
N3 C6 C7 118.6(5) . .
N3 C6 C3 122.4(6) . .
C7 C6 C3 119.0(5) . .
N2 C7 C8 121.8(6) . .
N2 C7 C6 117.3(5) . .
C8 C7 C6 120.9(5) . .
C9 C8 C7 119.2(6) . .
C8 C9 C10 119.1(6) . .
C9 C10 C11 119.0(6) . .
N2 C11 C10 122.9(6) . .
F12 C12 F11 107.9(5) . .
F12 C12 F13 106.8(5) . .
F11 C12 F13 106.4(5) . .
F12 C12 S1 111.9(4) . .
F11 C12 S1 112.0(5) . .
F13 C12 S1 111.5(4) . .
C1 N1 C5 117.2(5) . .
C1 N1 Ag1 121.4(4) . .
C5 N1 Ag1 119.6(4) . .
C11 N2 C7 117.8(5) . .
C11 N2 Ag1 122.7(4) . 4_566
C7 N2 Ag1 119.0(4) . 4_566
C6 N3 O1 112.8(5) . .
C6 N3 Ag1 113.6(4) . 4_566
O1 N3 Ag1 133.0(3) . 4_566
O11 S1 O12 116.0(3) . .
O11 S1 O13 114.3(3) . .
O12 S1 O13 114.6(3) . .
O11 S1 C12 103.2(3) . .
O12 S1 C12 103.4(3) . .
O13 S1 C12 102.9(3) . .
N1 Ag1 N2 160.12(18) . 4_665
N1 Ag1 N3 128.42(19) . 4_665
N2 Ag1 N3 70.31(17) 4_665 4_665
N1 Ag1 Ag1 66.32(13) . 3_655
N2 Ag1 Ag1 113.58(14) 4_665 3_655
N3 Ag1 Ag1 117.87(11) 4_665 3_655

loop_
_geom_bond_atom_site_label_1
_geom_bond_atom_site_label_2
_geom_bond_distance
_geom_bond_site_symmetry_2
C1 N1 1.330(8) .
C1 C2 1.385(8) .
C2 C3 1.388(9) .
C3 C4 1.382(8) .
C3 C6 1.494(8) .
C4 C5 1.400(9) .
C5 N1 1.345(8) .
C6 N3 1.281(7) .
C6 C7 1.483(9) .
C7 N2 1.360(7) .
C7 C8 1.394(8) .
C8 C9 1.370(9) .
C9 C10 1.379(9) .
C10 C11 1.387(9) .
C11 N2 1.334(8) .
C12 F12 1.331(7) .
C12 F11 1.337(7) .
C12 F13 1.344(8) .
C12 S1 1.819(7) .
N1 Ag1 2.174(5) .
N2 Ag1 2.247(5) 4_566
N3 O1 1.394(6) .
N3 Ag1 2.467(5) 4_566
O11 S1 1.445(5) .
O12 S1 1.446(4) .
O13 S1 1.456(4) .
Ag1 N2 2.247(5) 4_665
Ag1 N3 2.467(5) 4_665
Ag1 Ag1 3.3235(14) 3_655
